data_4067271
loop_
_publ_author_name
'Varonka, Matthew S.'
'Warren, Timothy H.'

_publ_contact_author 'Timothy H. Warren'
_publ_section_title
;
 Three-Coordinate N-Heterocyclic Carbene Nickel Nitrosyl Complexes
;
_journal_issue 4
_journal_name_full Organometallics
_journal_page_first 717
_journal_paper_doi 10.1021/om900706z
_journal_volume 29
_journal_year 2010
_chemical_formula_moiety 'C54 H72 I N5 Ni2 O, C4 H10 O'
_chemical_formula_sum 'C58 H82 I N5 Ni2 O2'
_chemical_formula_weight 1125.61
_chemical_name_common {IPrNi}2(m-NO)(m-I)
_chemical_name_systematic
; 
 ? 
;
_space_group_IT_number 14
_symmetry_cell_setting monoclinic
_symmetry_space_group_name_Hall '-P 2yn'
_symmetry_space_group_name_H-M 'P 1 21/n 1'
_atom_sites_solution_hydrogens geom
_atom_sites_solution_primary direct
_atom_sites_solution_secondary difmap
_audit_creation_method SHELXL-97
_cell_angle_alpha 90.00
_cell_angle_beta 100.631(2)
_cell_angle_gamma 90.00
_cell_formula_units_Z 4
_cell_length_a 11.903(2)
_cell_length_b 23.439(4)
_cell_length_c 20.744(4)
_cell_measurement_reflns_used 7698
_cell_measurement_temperature 100(2)
_cell_measurement_theta_max 53.974
_cell_measurement_theta_min 4.322
_cell_volume 5688.1(17)
_computing_cell_refinement 'Bruker APEXII'
_computing_data_collection 'Bruker APEXII'
_computing_data_reduction 'Bruker APEXII'
_computing_molecular_graphics 'ORTEP-3 for Windows; Ferrugia L J (1997), J. Appl. Cryst. 30, 565'
_computing_publication_material 'Bruker SHELXTL'
_computing_structure_refinement 'SHELXL-97 (Sheldrick, 1997)'
_computing_structure_solution 'SHELXS-97 (Sheldrick, 1990)'
_diffrn_ambient_temperature 100(2)
_diffrn_measured_fraction_theta_full 0.980
_diffrn_measured_fraction_theta_max 0.980
_diffrn_measurement_device_type 'APEXII platform CCD, Bruker'
_diffrn_measurement_method 'omega scans'
_diffrn_radiation_monochromator graphite
_diffrn_radiation_source 'fine-focus sealed tube'
_diffrn_radiation_type MoK\a
_diffrn_radiation_wavelength 0.71073
_diffrn_reflns_av_R_equivalents 0.0958
_diffrn_reflns_av_sigmaI/netI 0.0988
_diffrn_reflns_limit_h_max 15
_diffrn_reflns_limit_h_min -15
_diffrn_reflns_limit_k_max 30
_diffrn_reflns_limit_k_min -30
_diffrn_reflns_limit_l_max 26
_diffrn_reflns_limit_l_min -26
_diffrn_reflns_number 49477
_diffrn_reflns_theta_full 28.00
_diffrn_reflns_theta_max 28.00
_diffrn_reflns_theta_min 1.32
_exptl_absorpt_coefficient_mu 1.248
_exptl_absorpt_correction_T_max 0.7884
_exptl_absorpt_correction_T_min 0.5263
_exptl_absorpt_correction_type multi-scan
_exptl_absorpt_process_details 'SADABS based on Blessing's method; Blessing, Acta Cryst. (1995) A51 33-38'
_exptl_crystal_colour purple
_exptl_crystal_density_diffrn 1.314
_exptl_crystal_density_method 'not measured'
_exptl_crystal_description plate
_exptl_crystal_F_000 2360
_exptl_crystal_size_max 0.59
_exptl_crystal_size_mid 0.52
_exptl_crystal_size_min 0.20
_refine_diff_density_max 1.990
_refine_diff_density_min -1.617
_refine_diff_density_rms 0.141
_refine_ls_extinction_method none
_refine_ls_goodness_of_fit_ref 0.956
_refine_ls_hydrogen_treatment constr
_refine_ls_matrix_type full
_refine_ls_number_parameters 631
_refine_ls_number_reflns 13455
_refine_ls_number_restraints 0
_refine_ls_restrained_S_all 0.956
_refine_ls_R_factor_all 0.1223
_refine_ls_R_factor_gt 0.0592
_refine_ls_shift/su_max 0.001
_refine_ls_shift/su_mean 0.000
_refine_ls_structure_factor_coef Fsqd
_refine_ls_weighting_details 'calc w=1/[\s^2^(Fo^2^)+(0.0863P)^2^+0.0000P] where P=(Fo^2^+2Fc^2^)/3'
_refine_ls_weighting_scheme calc
_refine_ls_wR_factor_gt 0.1385
_refine_ls_wR_factor_ref 0.1603
_reflns_number_gt 7990
_reflns_number_total 13455
_reflns_threshold_expression >2sigma(I)
_cod_data_source_file om900706z_si_002.cif
_cod_data_source_block IPr2Ni2INO_cmpd6
_cod_depositor_comments
;
The following automatic conversions were performed:
'_atom_site_symetry_multiplicity' tag replaced with
'_atom_site_symmetry_multiplicity'.

Automatic conversion script
Id: cif_correct_tags 1440 2010-10-19 06:21:57Z saulius 

The following automatic conversions were performed:

'_symmetry_cell_setting' value 'Monoclinic' changed to 'monoclinic'
according to /home/saulius/struct/CIF-dictionaries/cif_core.dic
dictionary named 'cif_core.dic' version 2.4.1 from 2010-06-29.

Automatic conversion script
Id: cif_fix_values 1715 2011-07-08 13:25:40Z adriana 
;
_cod_original_cell_volume 5687.8(18)
_cod_original_sg_symbol_Hall -P2yn
_cod_original_sg_symbol_H-M P2(1)/n
_cod_database_code 4067271

loop_
_symmetry_equiv_pos_as_xyz
'x, y, z'
'-x+1/2, y+1/2, -z+1/2'
'-x, -y, -z'
'x-1/2, -y-1/2, z-1/2'

loop_
_atom_site_label
_atom_site_type_symbol
_atom_site_fract_x
_atom_site_fract_y
_atom_site_fract_z
_atom_site_U_iso_or_equiv
_atom_site_adp_type
_atom_site_occupancy
_atom_site_symmetry_multiplicity
_atom_site_calc_flag
_atom_site_refinement_flags
I1 I 0.50146(3) 0.170799(12) 0.643550(16) 0.03632(12) Uani 1 1 d .
Ni2 Ni 0.50810(5) 0.23072(2) 0.74507(3) 0.02014(14) Uani 1 1 d .
Ni1 Ni 0.47328(5) 0.13427(2) 0.75462(3) 0.02032(14) Uani 1 1 d .
C15 C 0.1903(4) 0.09125(17) 0.7813(2) 0.0207(9) Uani 1 1 d .
C42 C 0.2705(4) 0.32724(17) 0.7208(2) 0.0236(10) Uani 1 1 d .
C1 C 0.4507(4) 0.05792(17) 0.7798(2) 0.0213(9) Uani 1 1 d .
N4 N 0.4722(3) 0.35466(14) 0.73276(17) 0.0179(7) Uani 1 1 d .
N5 N 0.4704(3) 0.19119(15) 0.80985(19) 0.0265(9) Uani 1 1 d .
O1 O 0.4315(4) 0.20064(14) 0.85936(18) 0.0541(12) Uani 1 1 d .
C38 C 0.3498(4) 0.35975(18) 0.6253(2) 0.0251(10) Uani 1 1 d .
N1 N 0.5162(3) 0.01170(14) 0.77124(17) 0.0183(7) Uani 1 1 d .
C41 C 0.1661(4) 0.31880(19) 0.6785(3) 0.0307(11) Uani 1 1 d .
H41 H 0.1033 0.3043 0.6959 0.037 Uiso 1 1 calc R
C36 C 0.7439(4) 0.30775(17) 0.8985(2) 0.0214(9) Uani 1 1 d .
C3 C 0.3809(4) -0.02318(16) 0.8181(2) 0.0211(9) Uani 1 1 d .
H3 H 0.3331 -0.0481 0.8371 0.025 Uiso 1 1 calc R
C2 C 0.4735(4) -0.03812(17) 0.7944(2) 0.0207(9) Uani 1 1 d .
H2 H 0.5044 -0.0754 0.7935 0.025 Uiso 1 1 calc R
C32 C 0.8092(4) 0.27814(17) 0.7978(2) 0.0226(10) Uani 1 1 d .
N3 N 0.6349(3) 0.33519(13) 0.79168(17) 0.0182(7) Uani 1 1 d .
C7 C 0.7803(4) 0.03362(18) 0.6658(2) 0.0269(10) Uani 1 1 d .
H7 H 0.8388 0.0407 0.6412 0.032 Uiso 1 1 calc R
C4 C 0.6096(4) 0.01642(16) 0.7361(2) 0.0204(9) Uani 1 1 d .
C11 C 0.2769(4) 0.07361(16) 0.8972(2) 0.0215(9) Uani 1 1 d .
C5 C 0.7133(4) 0.03801(16) 0.7686(2) 0.0210(9) Uani 1 1 d .
C28 C 0.5409(4) 0.30940(17) 0.7578(2) 0.0190(9) Uani 1 1 d .
C30 C 0.5241(4) 0.40657(17) 0.7512(2) 0.0217(9) Uani 1 1 d .
H30 H 0.4935 0.4434 0.7398 0.026 Uiso 1 1 calc R
C35 C 0.8424(4) 0.28357(19) 0.9353(2) 0.0279(10) Uani 1 1 d .
H35 H 0.8544 0.2849 0.9819 0.033 Uiso 1 1 calc R
C43 C 0.7913(4) 0.27626(18) 0.7234(2) 0.0261(10) Uani 1 1 d .
H43 H 0.7073 0.2728 0.7064 0.031 Uiso 1 1 calc R
C33 C 0.9048(4) 0.25414(17) 0.8370(2) 0.0253(10) Uani 1 1 d .
H33 H 0.9594 0.2348 0.8168 0.030 Uiso 1 1 calc R
C9 C 0.5897(4) 0.00109(17) 0.6699(2) 0.0239(10) Uani 1 1 d .
C8 C 0.6779(4) 0.01085(17) 0.6351(2) 0.0266(10) Uani 1 1 d .
H8 H 0.6670 0.0016 0.5898 0.032 Uiso 1 1 calc R
C6 C 0.7990(4) 0.04632(18) 0.7317(2) 0.0244(10) Uani 1 1 d .
H6 H 0.8711 0.0609 0.7524 0.029 Uiso 1 1 calc R
N2 N 0.3672(3) 0.03538(13) 0.80996(17) 0.0186(8) Uani 1 1 d .
C34 C 0.9224(4) 0.25784(19) 0.9047(2) 0.0287(11) Uani 1 1 d .
H34 H 0.9901 0.2425 0.9303 0.034 Uiso 1 1 calc R
C10 C 0.2755(4) 0.06780(17) 0.8300(2) 0.0211(9) Uani 1 1 d .
C31 C 0.7303(4) 0.30620(17) 0.8305(2) 0.0204(9) Uani 1 1 d .
C39 C 0.2414(4) 0.3509(2) 0.5864(2) 0.0331(12) Uani 1 1 d .
H39 H 0.2301 0.3591 0.5408 0.040 Uiso 1 1 calc R
C12 C 0.1841(4) 0.10120(18) 0.9156(2) 0.0264(10) Uani 1 1 d .
H12 H 0.1802 0.1043 0.9608 0.032 Uiso 1 1 calc R
C29 C 0.6263(4) 0.39449(17) 0.7885(2) 0.0229(10) Uani 1 1 d .
H29 H 0.6818 0.4212 0.8087 0.027 Uiso 1 1 calc R
C19 C 0.7376(4) 0.05116(19) 0.8412(2) 0.0257(10) Uani 1 1 d .
H19 H 0.6692 0.0397 0.8597 0.031 Uiso 1 1 calc R
C14 C 0.1009(4) 0.11946(18) 0.8033(2) 0.0245(10) Uani 1 1 d .
H14 H 0.0410 0.1359 0.7722 0.029 Uiso 1 1 calc R
C46 C 0.6545(4) 0.33364(18) 0.9340(2) 0.0262(10) Uani 1 1 d .
H46 H 0.5867 0.3449 0.9003 0.031 Uiso 1 1 calc R
C49 C 0.4482(4) 0.38021(19) 0.5945(2) 0.0300(11) Uani 1 1 d .
H49 H 0.5160 0.3868 0.6301 0.036 Uiso 1 1 calc R
C37 C 0.3613(4) 0.34769(17) 0.6921(2) 0.0218(10) Uani 1 1 d .
C13 C 0.0980(4) 0.12393(18) 0.8694(2) 0.0255(10) Uani 1 1 d .
H13 H 0.0358 0.1429 0.8830 0.031 Uiso 1 1 calc R
C40 C 0.1511(4) 0.3307(2) 0.6128(3) 0.0364(12) Uani 1 1 d .
H40 H 0.0786 0.3250 0.5856 0.044 Uiso 1 1 calc R
C52 C 0.2862(4) 0.31544(18) 0.7933(2) 0.0249(10) Uani 1 1 d .
H52 H 0.3618 0.2962 0.8068 0.030 Uiso 1 1 calc R
C22 C 0.1929(4) 0.08558(18) 0.7088(2) 0.0242(10) Uani 1 1 d .
H22 H 0.2748 0.0851 0.7038 0.029 Uiso 1 1 calc R
C16 C 0.4785(4) -0.02630(18) 0.6356(2) 0.0269(10) Uani 1 1 d .
H16 H 0.4280 -0.0312 0.6687 0.032 Uiso 1 1 calc R
C44 C 0.8322(5) 0.3322(2) 0.6970(3) 0.0360(12) Uani 1 1 d .
H44A H 0.7918 0.3644 0.7124 0.054 Uiso 1 1 calc R
H44B H 0.8164 0.3315 0.6489 0.054 Uiso 1 1 calc R
H44C H 0.9146 0.3366 0.7128 0.054 Uiso 1 1 calc R
C20 C 0.8398(4) 0.0160(2) 0.8758(2) 0.0335(12) Uani 1 1 d .
H20A H 0.8236 -0.0247 0.8683 0.050 Uiso 1 1 calc R
H20B H 0.8531 0.0240 0.9230 0.050 Uiso 1 1 calc R
H20C H 0.9080 0.0263 0.8581 0.050 Uiso 1 1 calc R
C45 C 0.8505(4) 0.22523(19) 0.6976(2) 0.0327(11) Uani 1 1 d .
H45A H 0.9334 0.2287 0.7116 0.049 Uiso 1 1 calc R
H45B H 0.8315 0.2246 0.6496 0.049 Uiso 1 1 calc R
H45C H 0.8243 0.1898 0.7151 0.049 Uiso 1 1 calc R
C21 C 0.7580(4) 0.1154(2) 0.8540(3) 0.0385(13) Uani 1 1 d .
H21A H 0.8263 0.1274 0.8374 0.058 Uiso 1 1 calc R
H21B H 0.7690 0.1228 0.9012 0.058 Uiso 1 1 calc R
H21C H 0.6916 0.1369 0.8314 0.058 Uiso 1 1 calc R
C48 C 0.6146(5) 0.2899(2) 0.9803(3) 0.0389(13) Uani 1 1 d .
H48A H 0.5819 0.2566 0.9550 0.058 Uiso 1 1 calc R
H48B H 0.5565 0.3073 1.0020 0.058 Uiso 1 1 calc R
H48C H 0.6800 0.2780 1.0135 0.058 Uiso 1 1 calc R
C17 C 0.4152(4) 0.0109(2) 0.5803(3) 0.0383(13) Uani 1 1 d .
H17A H 0.3996 0.0483 0.5979 0.058 Uiso 1 1 calc R
H17B H 0.3429 -0.0074 0.5608 0.058 Uiso 1 1 calc R
H17C H 0.4625 0.0158 0.5467 0.058 Uiso 1 1 calc R
C25 C 0.3759(4) 0.05267(18) 0.9487(2) 0.0253(10) Uani 1 1 d .
H25 H 0.3981 0.0141 0.9348 0.030 Uiso 1 1 calc R
C24 C 0.1393(5) 0.0284(2) 0.6825(3) 0.0389(13) Uani 1 1 d .
H24A H 0.1798 -0.0031 0.7079 0.058 Uiso 1 1 calc R
H24B H 0.1454 0.0242 0.6362 0.058 Uiso 1 1 calc R
H24C H 0.0586 0.0276 0.6865 0.058 Uiso 1 1 calc R
C26 C 0.3476(5) 0.0468(2) 1.0172(2) 0.0384(13) Uani 1 1 d .
H26A H 0.3349 0.0847 1.0345 0.058 Uiso 1 1 calc R
H26B H 0.4113 0.0281 1.0462 0.058 Uiso 1 1 calc R
H26C H 0.2783 0.0237 1.0149 0.058 Uiso 1 1 calc R
C47 C 0.7005(5) 0.3874(2) 0.9723(3) 0.0386(13) Uani 1 1 d .
H47A H 0.7680 0.3775 1.0051 0.058 Uiso 1 1 calc R
H47B H 0.6414 0.4032 0.9944 0.058 Uiso 1 1 calc R
H47C H 0.7214 0.4158 0.9420 0.058 Uiso 1 1 calc R
C53 C 0.2892(5) 0.3712(2) 0.8325(3) 0.0390(13) Uani 1 1 d .
H53A H 0.3505 0.3957 0.8227 0.058 Uiso 1 1 calc R
H53B H 0.3032 0.3624 0.8795 0.058 Uiso 1 1 calc R
H53C H 0.2157 0.3909 0.8204 0.058 Uiso 1 1 calc R
C27 C 0.4807(4) 0.0919(2) 0.9527(3) 0.0342(12) Uani 1 1 d .
H27A H 0.5043 0.0931 0.9098 0.051 Uiso 1 1 calc R
H27B H 0.5436 0.0772 0.9857 0.051 Uiso 1 1 calc R
H27C H 0.4608 0.1305 0.9649 0.051 Uiso 1 1 calc R
C23 C 0.1345(5) 0.1349(2) 0.6673(3) 0.0435(14) Uani 1 1 d .
H23A H 0.0525 0.1346 0.6682 0.065 Uiso 1 1 calc R
H23B H 0.1460 0.1307 0.6220 0.065 Uiso 1 1 calc R
H23C H 0.1677 0.1712 0.6851 0.065 Uiso 1 1 calc R
C54 C 0.1946(5) 0.2761(3) 0.8117(3) 0.0506(16) Uani 1 1 d .
H54A H 0.1205 0.2956 0.8034 0.076 Uiso 1 1 calc R
H54B H 0.2147 0.2661 0.8583 0.076 Uiso 1 1 calc R
H54C H 0.1897 0.2412 0.7852 0.076 Uiso 1 1 calc R
C18 C 0.5037(5) -0.0860(2) 0.6105(3) 0.0402(13) Uani 1 1 d .
H18A H 0.5498 -0.0823 0.5761 0.060 Uiso 1 1 calc R
H18B H 0.4316 -0.1052 0.5925 0.060 Uiso 1 1 calc R
H18C H 0.5458 -0.1086 0.6468 0.060 Uiso 1 1 calc R
C51 C 0.4180(5) 0.4361(2) 0.5579(3) 0.0567(18) Uani 1 1 d .
H51A H 0.3518 0.4302 0.5227 0.085 Uiso 1 1 calc R
H51B H 0.4833 0.4490 0.5390 0.085 Uiso 1 1 calc R
H51C H 0.3996 0.4650 0.5884 0.085 Uiso 1 1 calc R
C50 C 0.4791(6) 0.3352(2) 0.5476(3) 0.061(2) Uani 1 1 d .
H50A H 0.5035 0.3002 0.5721 0.092 Uiso 1 1 calc R
H50B H 0.5415 0.3494 0.5271 0.092 Uiso 1 1 calc R
H50C H 0.4122 0.3271 0.5137 0.092 Uiso 1 1 calc R
O2 O 0.3376(3) 0.33469(15) 1.00944(19) 0.0415(9) Uani 1 1 d .
C57 C 0.2508(5) 0.2923(2) 1.0072(3) 0.0424(13) Uani 1 1 d .
H57A H 0.1900 0.2983 0.9682 0.051 Uiso 1 1 calc R
H57B H 0.2161 0.2947 1.0469 0.051 Uiso 1 1 calc R
C58 C 0.3056(6) 0.2347(2) 1.0035(3) 0.0520(16) Uani 1 1 d .
H58A H 0.3466 0.2341 0.9667 0.078 Uiso 1 1 calc R
H58B H 0.2464 0.2051 0.9970 0.078 Uiso 1 1 calc R
H58C H 0.3594 0.2273 1.0444 0.078 Uiso 1 1 calc R
C56 C 0.2950(5) 0.3902(2) 1.0171(3) 0.0458(15) Uani 1 1 d .
H56A H 0.2695 0.3934 1.0598 0.055 Uiso 1 1 calc R
H56B H 0.2289 0.3982 0.9817 0.055 Uiso 1 1 calc R
C55 C 0.3898(5) 0.4325(2) 1.0141(3) 0.0499(15) Uani 1 1 d .
H55A H 0.4553 0.4238 1.0488 0.075 Uiso 1 1 calc R
H55B H 0.3625 0.4712 1.0203 0.075 Uiso 1 1 calc R
H55C H 0.4130 0.4298 0.9712 0.075 Uiso 1 1 calc R

loop_
_atom_site_aniso_label
_atom_site_aniso_U_11
_atom_site_aniso_U_22
_atom_site_aniso_U_33
_atom_site_aniso_U_23
_atom_site_aniso_U_13
_atom_site_aniso_U_12
I1 0.0687(3) 0.01233(15) 0.02996(18) -0.00248(12) 0.01447(16) -0.00988(15)
Ni2 0.0277(3) 0.0037(2) 0.0291(3) 0.0006(2) 0.0055(2) -0.0014(2)
Ni1 0.0287(3) 0.0033(2) 0.0297(3) 0.0008(2) 0.0074(2) -0.0012(2)
C15 0.026(2) 0.0065(19) 0.030(2) 0.0010(16) 0.0052(19) -0.0024(16)
C42 0.027(3) 0.010(2) 0.034(3) -0.0038(18) 0.005(2) 0.0050(17)
C1 0.025(2) 0.011(2) 0.027(2) -0.0020(17) 0.0036(19) 0.0021(17)
N4 0.025(2) 0.0053(16) 0.0221(19) 0.0030(13) 0.0017(15) 0.0030(13)
N5 0.045(2) 0.0069(17) 0.029(2) 0.0025(15) 0.0088(19) -0.0002(16)
O1 0.122(4) 0.0143(18) 0.036(2) 0.0041(15) 0.039(2) 0.009(2)
C38 0.031(3) 0.013(2) 0.029(3) -0.0011(18) 0.001(2) 0.0019(18)
N1 0.0208(19) 0.0059(16) 0.029(2) 0.0012(14) 0.0072(15) 0.0023(13)
C41 0.029(3) 0.020(2) 0.041(3) -0.002(2) 0.001(2) -0.0009(19)
C36 0.023(2) 0.0094(19) 0.031(3) -0.0023(17) 0.0032(19) -0.0037(17)
C3 0.031(3) 0.0048(19) 0.028(2) -0.0003(16) 0.006(2) -0.0023(16)
C2 0.028(2) 0.0048(18) 0.030(2) 0.0040(16) 0.0087(19) -0.0024(16)
C32 0.021(2) 0.008(2) 0.038(3) -0.0022(18) 0.005(2) -0.0029(16)
N3 0.0223(19) 0.0057(16) 0.0263(19) 0.0005(14) 0.0034(15) -0.0004(14)
C7 0.030(3) 0.016(2) 0.037(3) 0.0044(19) 0.014(2) 0.0025(19)
C4 0.025(2) 0.0053(18) 0.031(2) 0.0032(16) 0.0069(19) 0.0031(16)
C11 0.028(2) 0.0055(19) 0.032(3) 0.0013(17) 0.008(2) 0.0020(16)
C5 0.024(2) 0.0034(18) 0.036(3) -0.0001(17) 0.006(2) 0.0022(16)
C28 0.022(2) 0.0084(19) 0.026(2) 0.0023(16) 0.0034(18) 0.0003(16)
C30 0.028(2) 0.0073(19) 0.030(2) -0.0030(17) 0.005(2) -0.0010(17)
C35 0.035(3) 0.018(2) 0.030(3) -0.0006(19) 0.004(2) -0.0023(19)
C43 0.026(2) 0.015(2) 0.037(3) -0.0012(19) 0.005(2) 0.0020(18)
C33 0.026(2) 0.009(2) 0.042(3) 0.0032(18) 0.006(2) -0.0016(17)
C9 0.028(3) 0.010(2) 0.034(3) 0.0031(18) 0.006(2) 0.0035(17)
C8 0.041(3) 0.009(2) 0.030(3) -0.0025(18) 0.010(2) 0.0048(19)
C6 0.022(2) 0.013(2) 0.038(3) 0.0018(18) 0.003(2) -0.0014(17)
N2 0.026(2) 0.0038(15) 0.0261(19) 0.0001(13) 0.0050(16) -0.0023(14)
C34 0.028(3) 0.017(2) 0.037(3) 0.0009(19) -0.004(2) 0.0009(19)
C10 0.021(2) 0.0062(19) 0.037(3) -0.0014(17) 0.008(2) -0.0004(16)
C31 0.020(2) 0.0078(19) 0.032(3) 0.0007(17) 0.0012(19) -0.0031(16)
C39 0.044(3) 0.022(2) 0.029(3) -0.002(2) -0.003(2) 0.003(2)
C12 0.033(3) 0.013(2) 0.036(3) -0.0031(19) 0.013(2) 0.0010(18)
C29 0.033(3) 0.0042(19) 0.033(3) -0.0012(17) 0.010(2) -0.0010(17)
C19 0.028(3) 0.020(2) 0.029(3) -0.0015(19) 0.006(2) -0.0016(19)
C14 0.024(2) 0.012(2) 0.037(3) 0.0017(18) 0.005(2) -0.0010(17)
C46 0.033(3) 0.015(2) 0.031(3) 0.0018(18) 0.007(2) 0.0028(19)
C49 0.048(3) 0.019(2) 0.022(2) 0.0053(18) 0.005(2) -0.002(2)
C37 0.028(2) 0.0068(19) 0.029(2) -0.0026(17) 0.001(2) 0.0040(17)
C13 0.024(2) 0.013(2) 0.041(3) -0.0016(19) 0.011(2) -0.0012(17)
C40 0.027(3) 0.032(3) 0.043(3) -0.007(2) -0.012(2) 0.000(2)
C52 0.027(3) 0.014(2) 0.034(3) 0.0026(18) 0.007(2) -0.0012(17)
C22 0.027(2) 0.013(2) 0.032(3) 0.0003(18) 0.005(2) -0.0009(18)
C16 0.038(3) 0.016(2) 0.027(3) -0.0083(18) 0.006(2) -0.0024(19)
C44 0.049(3) 0.020(2) 0.045(3) 0.007(2) 0.025(3) 0.002(2)
C20 0.038(3) 0.025(3) 0.036(3) 0.001(2) 0.004(2) 0.005(2)
C45 0.042(3) 0.019(2) 0.038(3) -0.006(2) 0.012(2) 0.000(2)
C21 0.038(3) 0.026(3) 0.047(3) -0.009(2) -0.003(3) -0.002(2)
C48 0.052(3) 0.025(3) 0.043(3) -0.001(2) 0.018(3) -0.006(2)
C17 0.040(3) 0.021(3) 0.046(3) -0.002(2) -0.011(2) 0.002(2)
C25 0.036(3) 0.011(2) 0.029(2) 0.0013(18) 0.006(2) 0.0049(18)
C24 0.053(3) 0.028(3) 0.035(3) -0.009(2) 0.005(3) -0.007(2)
C26 0.045(3) 0.031(3) 0.039(3) 0.008(2) 0.009(2) 0.006(2)
C47 0.053(3) 0.023(3) 0.042(3) -0.007(2) 0.014(3) -0.005(2)
C53 0.057(4) 0.023(3) 0.039(3) -0.004(2) 0.015(3) 0.004(2)
C27 0.041(3) 0.023(3) 0.037(3) 0.003(2) 0.002(2) 0.000(2)
C23 0.075(4) 0.020(3) 0.033(3) 0.004(2) 0.004(3) 0.010(3)
C54 0.061(4) 0.040(3) 0.054(4) 0.005(3) 0.018(3) -0.016(3)
C18 0.042(3) 0.014(2) 0.060(4) -0.005(2) -0.003(3) 0.001(2)
C51 0.068(4) 0.034(3) 0.059(4) 0.023(3) -0.013(3) -0.021(3)
C50 0.096(5) 0.034(3) 0.070(5) -0.012(3) 0.057(4) -0.015(3)
O2 0.045(2) 0.031(2) 0.048(2) -0.0088(17) 0.0069(18) 0.0071(17)
C57 0.048(3) 0.036(3) 0.044(3) -0.007(3) 0.008(3) -0.002(3)
C58 0.069(4) 0.034(3) 0.055(4) -0.002(3) 0.018(3) 0.002(3)
C56 0.044(3) 0.038(3) 0.052(4) -0.018(3) 0.001(3) 0.013(3)
C55 0.066(4) 0.036(3) 0.044(3) -0.006(3) 0.002(3) 0.009(3)

loop_
_atom_type_symbol
_atom_type_description
_atom_type_scat_dispersion_real
_atom_type_scat_dispersion_imag
_atom_type_scat_source
C C 0.0033 0.0016 'International Tables Vol C Tables 4.2.6.8 and 6.1.1.4'
H H 0.0000 0.0000 'International Tables Vol C Tables 4.2.6.8 and 6.1.1.4'
N N 0.0061 0.0033 'International Tables Vol C Tables 4.2.6.8 and 6.1.1.4'
O O 0.0106 0.0060 'International Tables Vol C Tables 4.2.6.8 and 6.1.1.4'
Ni Ni 0.3393 1.1124 'International Tables Vol C Tables 4.2.6.8 and 6.1.1.4'
I I -0.4742 1.8119 'International Tables Vol C Tables 4.2.6.8 and 6.1.1.4'

loop_
_geom_angle_atom_site_label_1
_geom_angle_atom_site_label_2
_geom_angle_atom_site_label_3
_geom_angle
Ni2 I1 Ni1 54.44(2)
N5 Ni2 C28 118.82(18)
N5 Ni2 Ni1 49.02(12)
C28 Ni2 Ni1 167.27(13)
N5 Ni2 I1 111.84(12)
C28 Ni2 I1 129.28(13)
Ni1 Ni2 I1 63.16(2)
N5 Ni1 C1 120.95(18)
N5 Ni1 Ni2 48.81(12)
C1 Ni1 Ni2 169.14(13)
N5 Ni1 I1 110.88(12)
C1 Ni1 I1 128.11(13)
Ni2 Ni1 I1 62.41(2)
C14 C15 C10 116.3(4)
C14 C15 C22 121.3(4)
C10 C15 C22 122.4(4)
C41 C42 C37 116.5(4)
C41 C42 C52 122.2(4)
C37 C42 C52 121.4(4)
N1 C1 N2 103.4(3)
N1 C1 Ni1 126.8(3)
N2 C1 Ni1 129.7(3)
C28 N4 C30 111.6(3)
C28 N4 C37 123.3(3)
C30 N4 C37 125.1(3)
O1 N5 Ni2 137.5(3)
O1 N5 Ni1 137.7(3)
Ni2 N5 Ni1 82.16(17)
C37 C38 C39 116.8(4)
C37 C38 C49 122.8(4)
C39 C38 C49 120.3(4)
C1 N1 C2 111.5(3)
C1 N1 C4 121.1(3)
C2 N1 C4 127.1(3)
C40 C41 C42 122.2(5)
C40 C41 H41 118.9
C42 C41 H41 118.9
C31 C36 C35 118.2(4)
C31 C36 C46 122.6(4)
C35 C36 C46 119.2(4)
C2 C3 N2 107.5(4)
C2 C3 H3 126.2
N2 C3 H3 126.2
C3 C2 N1 106.6(4)
C3 C2 H2 126.7
N1 C2 H2 126.7
C33 C32 C31 116.9(4)
C33 C32 C43 121.9(4)
C31 C32 C43 121.2(4)
C28 N3 C29 112.0(3)
C28 N3 C31 125.0(3)
C29 N3 C31 122.8(3)
C8 C7 C6 120.6(4)
C8 C7 H7 119.7
C6 C7 H7 119.7
C5 C4 C9 123.1(4)
C5 C4 N1 118.8(4)
C9 C4 N1 118.0(4)
C12 C11 C10 117.1(4)
C12 C11 C25 120.5(4)
C10 C11 C25 122.4(4)
C4 C5 C6 117.3(4)
C4 C5 C19 123.2(4)
C6 C5 C19 119.4(4)
N3 C28 N4 103.2(3)
N3 C28 Ni2 129.7(3)
N4 C28 Ni2 127.1(3)
C29 C30 N4 106.5(4)
C29 C30 H30 126.8
N4 C30 H30 126.8
C34 C35 C36 120.5(4)
C34 C35 H35 119.7
C36 C35 H35 119.7
C32 C43 C45 113.0(4)
C32 C43 C44 110.1(4)
C45 C43 C44 110.2(4)
C32 C43 H43 107.8
C45 C43 H43 107.8
C44 C43 H43 107.8
C34 C33 C32 121.5(4)
C34 C33 H33 119.3
C32 C33 H33 119.3
C4 C9 C8 117.2(4)
C4 C9 C16 122.9(4)
C8 C9 C16 119.9(4)
C7 C8 C9 120.8(4)
C7 C8 H8 119.6
C9 C8 H8 119.6
C7 C6 C5 120.9(4)
C7 C6 H6 119.5
C5 C6 H6 119.5
C1 N2 C3 110.9(3)
C1 N2 C10 125.1(3)
C3 N2 C10 124.0(3)
C35 C34 C33 120.5(4)
C35 C34 H34 119.7
C33 C34 H34 119.7
C11 C10 C15 123.6(4)
C11 C10 N2 117.7(4)
C15 C10 N2 118.7(4)
C36 C31 C32 122.3(4)
C36 C31 N3 119.2(4)
C32 C31 N3 118.5(4)
C40 C39 C38 121.5(5)
C40 C39 H39 119.2
C38 C39 H39 119.2
C13 C12 C11 121.0(4)
C13 C12 H12 119.5
C11 C12 H12 119.5
C30 C29 N3 106.7(4)
C30 C29 H29 126.6
N3 C29 H29 126.6
C5 C19 C20 110.3(4)
C5 C19 C21 111.5(4)
C20 C19 C21 111.0(4)
C5 C19 H19 108.0
C20 C19 H19 108.0
C21 C19 H19 108.0
C13 C14 C15 121.2(4)
C13 C14 H14 119.4
C15 C14 H14 119.4
C36 C46 C47 111.2(4)
C36 C46 C48 111.1(4)
C47 C46 C48 110.1(4)
C36 C46 H46 108.1
C47 C46 H46 108.1
C48 C46 H46 108.1
C38 C49 C51 110.7(4)
C38 C49 C50 110.3(4)
C51 C49 C50 109.8(5)
C38 C49 H49 108.7
C51 C49 H49 108.7
C50 C49 H49 108.7
C38 C37 C42 123.1(4)
C38 C37 N4 118.1(4)
C42 C37 N4 118.8(4)
C12 C13 C14 120.7(4)
C12 C13 H13 119.6
C14 C13 H13 119.6
C41 C40 C39 119.9(5)
C41 C40 H40 120.0
C39 C40 H40 120.0
C42 C52 C54 113.4(4)
C42 C52 C53 111.1(4)
C54 C52 C53 109.2(4)
C42 C52 H52 107.7
C54 C52 H52 107.7
C53 C52 H52 107.7
C15 C22 C23 113.7(4)
C15 C22 C24 110.2(4)
C23 C22 C24 110.1(4)
C15 C22 H22 107.5
C23 C22 H22 107.5
C24 C22 H22 107.5
C17 C16 C9 112.1(4)
C17 C16 C18 111.5(4)
C9 C16 C18 109.5(4)
C17 C16 H16 107.9
C9 C16 H16 107.9
C18 C16 H16 107.9
C43 C44 H44A 109.5
C43 C44 H44B 109.5
H44A C44 H44B 109.5
C43 C44 H44C 109.5
H44A C44 H44C 109.5
H44B C44 H44C 109.5
C19 C20 H20A 109.5
C19 C20 H20B 109.5
H20A C20 H20B 109.5
C19 C20 H20C 109.5
H20A C20 H20C 109.5
H20B C20 H20C 109.5
C43 C45 H45A 109.5
C43 C45 H45B 109.5
H45A C45 H45B 109.5
C43 C45 H45C 109.5
H45A C45 H45C 109.5
H45B C45 H45C 109.5
C19 C21 H21A 109.5
C19 C21 H21B 109.5
H21A C21 H21B 109.5
C19 C21 H21C 109.5
H21A C21 H21C 109.5
H21B C21 H21C 109.5
C46 C48 H48A 109.5
C46 C48 H48B 109.5
H48A C48 H48B 109.5
C46 C48 H48C 109.5
H48A C48 H48C 109.5
H48B C48 H48C 109.5
C16 C17 H17A 109.5
C16 C17 H17B 109.5
H17A C17 H17B 109.5
C16 C17 H17C 109.5
H17A C17 H17C 109.5
H17B C17 H17C 109.5
C11 C25 C26 114.2(4)
C11 C25 C27 111.0(4)
C26 C25 C27 108.7(4)
C11 C25 H25 107.6
C26 C25 H25 107.6
C27 C25 H25 107.6
C22 C24 H24A 109.5
C22 C24 H24B 109.5
H24A C24 H24B 109.5
C22 C24 H24C 109.5
H24A C24 H24C 109.5
H24B C24 H24C 109.5
C25 C26 H26A 109.5
C25 C26 H26B 109.5
H26A C26 H26B 109.5
C25 C26 H26C 109.5
H26A C26 H26C 109.5
H26B C26 H26C 109.5
C46 C47 H47A 109.5
C46 C47 H47B 109.5
H47A C47 H47B 109.5
C46 C47 H47C 109.5
H47A C47 H47C 109.5
H47B C47 H47C 109.5
C52 C53 H53A 109.5
C52 C53 H53B 109.5
H53A C53 H53B 109.5
C52 C53 H53C 109.5
H53A C53 H53C 109.5
H53B C53 H53C 109.5
C25 C27 H27A 109.5
C25 C27 H27B 109.5
H27A C27 H27B 109.5
C25 C27 H27C 109.5
H27A C27 H27C 109.5
H27B C27 H27C 109.5
C22 C23 H23A 109.5
C22 C23 H23B 109.5
H23A C23 H23B 109.5
C22 C23 H23C 109.5
H23A C23 H23C 109.5
H23B C23 H23C 109.5
C52 C54 H54A 109.5
C52 C54 H54B 109.5
H54A C54 H54B 109.5
C52 C54 H54C 109.5
H54A C54 H54C 109.5
H54B C54 H54C 109.5
C16 C18 H18A 109.5
C16 C18 H18B 109.5
H18A C18 H18B 109.5
C16 C18 H18C 109.5
H18A C18 H18C 109.5
H18B C18 H18C 109.5
C49 C51 H51A 109.5
C49 C51 H51B 109.5
H51A C51 H51B 109.5
C49 C51 H51C 109.5
H51A C51 H51C 109.5
H51B C51 H51C 109.5
C49 C50 H50A 109.5
C49 C50 H50B 109.5
H50A C50 H50B 109.5
C49 C50 H50C 109.5
H50A C50 H50C 109.5
H50B C50 H50C 109.5
C56 O2 C57 111.9(4)
O2 C57 C58 108.0(5)
O2 C57 H57A 110.1
C58 C57 H57A 110.1
O2 C57 H57B 110.1
C58 C57 H57B 110.1
H57A C57 H57B 108.4
C57 C58 H58A 109.5
C57 C58 H58B 109.5
H58A C58 H58B 109.5
C57 C58 H58C 109.5
H58A C58 H58C 109.5
H58B C58 H58C 109.5
O2 C56 C55 108.2(4)
O2 C56 H56A 110.1
C55 C56 H56A 110.1
O2 C56 H56B 110.1
C55 C56 H56B 110.1
H56A C56 H56B 108.4
C56 C55 H55A 109.5
C56 C55 H55B 109.5
H55A C55 H55B 109.5
C56 C55 H55C 109.5
H55A C55 H55C 109.5
H55B C55 H55C 109.5

loop_
_geom_bond_atom_site_label_1
_geom_bond_atom_site_label_2
_geom_bond_distance
I1 Ni2 2.5204(7)
I1 Ni1 2.5375(7)
Ni2 N5 1.758(4)
Ni2 C28 1.893(4)
Ni2 Ni1 2.3135(8)
Ni1 N5 1.763(4)
Ni1 C1 1.897(4)
C15 C14 1.398(6)
C15 C10 1.404(6)
C15 C22 1.517(6)
C42 C41 1.397(7)
C42 C37 1.410(6)
C42 C52 1.506(7)
C1 N1 1.365(5)
C1 N2 1.375(5)
N4 C28 1.381(5)
N4 C30 1.386(5)
N4 C37 1.439(6)
N5 O1 1.222(5)
C38 C37 1.396(6)
C38 C39 1.405(7)
C38 C49 1.512(7)
N1 C2 1.394(5)
N1 C4 1.442(5)
C41 C40 1.370(7)
C41 H41 0.9500
C36 C31 1.391(6)
C36 C35 1.397(6)
C36 C46 1.527(6)
C3 C2 1.334(6)
C3 N2 1.389(5)
C3 H3 0.9500
C2 H2 0.9500
C32 C33 1.390(6)
C32 C31 1.418(6)
C32 C43 1.518(7)
N3 C28 1.349(5)
N3 C29 1.394(5)
N3 C31 1.436(5)
C7 C8 1.374(7)
C7 C6 1.377(6)
C7 H7 0.9500
C4 C5 1.387(6)
C4 C9 1.397(6)
C11 C12 1.394(6)
C11 C10 1.396(6)
C11 C25 1.519(6)
C5 C6 1.397(6)
C5 C19 1.512(6)
C30 C29 1.346(6)
C30 H30 0.9500
C35 C34 1.377(6)
C35 H35 0.9500
C43 C45 1.534(6)
C43 C44 1.535(6)
C43 H43 1.0000
C33 C34 1.385(7)
C33 H33 0.9500
C9 C8 1.398(6)
C9 C16 1.524(6)
C8 H8 0.9500
C6 H6 0.9500
N2 C10 1.453(5)
C34 H34 0.9500
C39 C40 1.378(7)
C39 H39 0.9500
C12 C13 1.376(6)
C12 H12 0.9500
C29 H29 0.9500
C19 C20 1.533(6)
C19 C21 1.540(6)
C19 H19 1.0000
C14 C13 1.382(6)
C14 H14 0.9500
C46 C47 1.536(6)
C46 C48 1.539(6)
C46 H46 1.0000
C49 C51 1.523(7)
C49 C50 1.525(7)
C49 H49 1.0000
C13 H13 0.9500
C40 H40 0.9500
C52 C54 1.530(7)
C52 C53 1.536(6)
C52 H52 1.0000
C22 C23 1.530(6)
C22 C24 1.541(6)
C22 H22 1.0000
C16 C17 1.524(6)
C16 C18 1.543(6)
C16 H16 1.0000
C44 H44A 0.9800
C44 H44B 0.9800
C44 H44C 0.9800
C20 H20A 0.9800
C20 H20B 0.9800
C20 H20C 0.9800
C45 H45A 0.9800
C45 H45B 0.9800
C45 H45C 0.9800
C21 H21A 0.9800
C21 H21B 0.9800
C21 H21C 0.9800
C48 H48A 0.9800
C48 H48B 0.9800
C48 H48C 0.9800
C17 H17A 0.9800
C17 H17B 0.9800
C17 H17C 0.9800
C25 C26 1.525(6)
C25 C27 1.541(6)
C25 H25 1.0000
C24 H24A 0.9800
C24 H24B 0.9800
C24 H24C 0.9800
C26 H26A 0.9800
C26 H26B 0.9800
C26 H26C 0.9800
C47 H47A 0.9800
C47 H47B 0.9800
C47 H47C 0.9800
C53 H53A 0.9800
C53 H53B 0.9800
C53 H53C 0.9800
C27 H27A 0.9800
C27 H27B 0.9800
C27 H27C 0.9800
C23 H23A 0.9800
C23 H23B 0.9800
C23 H23C 0.9800
C54 H54A 0.9800
C54 H54B 0.9800
C54 H54C 0.9800
C18 H18A 0.9800
C18 H18B 0.9800
C18 H18C 0.9800
C51 H51A 0.9800
C51 H51B 0.9800
C51 H51C 0.9800
C50 H50A 0.9800
C50 H50B 0.9800
C50 H50C 0.9800
O2 C56 1.417(6)
O2 C57 1.427(6)
C57 C58 1.508(8)
C57 H57A 0.9900
C57 H57B 0.9900
C58 H58A 0.9800
C58 H58B 0.9800
C58 H58C 0.9800
C56 C55 1.511(8)
C56 H56A 0.9900
C56 H56B 0.9900
C55 H55A 0.9800
C55 H55B 0.9800
C55 H55C 0.9800
